data_4085486
loop_
_publ_author_name
'Ren, Peng'
'Pike, Sebastian D.'
'Pernik, Indrek'
'Weller, Andrew S.'
'Willis, Michael C.'

_publ_section_title
;
 Rh--POP Pincer Xantphos Complexes for C--S and C--H Activation.
 Implications for Carbothiolation Catalysis
;
_journal_issue 4
_journal_name_full Organometallics
_journal_page_first 711
_journal_paper_doi 10.1021/om500984y
_journal_volume 34
_journal_year 2015
_chemical_compound_source 'S10, CRL, University of Oxford'
_chemical_formula_moiety 'C32 H12 B F24, C48 H42 O P2 Rh S, C H2 Cl2'
_chemical_formula_sum 'C81 H56 B Cl2 F24 O P2 Rh S'
_chemical_formula_weight 1779.92
_chemical_melting_point ?
_chemical_name_systematic 'Compound 13'
_space_group_IT_number 2
_symmetry_cell_setting triclinic
_symmetry_space_group_name_Hall '-P 1'
_symmetry_space_group_name_H-M 'P -1'
_atom_sites_solution_hydrogens difmap
_atom_sites_solution_primary direct
_audit_creation_date 14-04-28
_audit_creation_method CRYSTALS_ver_14.40
_cell_angle_alpha 93.648(2)
_cell_angle_beta 108.082(2)
_cell_angle_gamma 97.3064(19)
_cell_formula_units_Z 2
_cell_length_a 12.5123(3)
_cell_length_b 16.2848(4)
_cell_length_c 19.8600(6)
_cell_measurement_reflns_used 12802
_cell_measurement_temperature 150
_cell_measurement_theta_max 74
_cell_measurement_theta_min 4
_cell_volume 3792.71(18)
_computing_cell_refinement 'CrysAlis, (Oxford Diffraction, 2002)'
_computing_data_collection 'SuperNova, (Oxford Diffraction, 2010)'
_computing_data_reduction 'CrysAlis, (Oxford Diffraction, 2002)'
_computing_molecular_graphics 'CAMERON (Watkin et al., 1996)'
_computing_publication_material 'CRYSTALS (Betteridge et al., 2003)'
_computing_structure_refinement 'CRYSTALS (Betteridge et al., 2003)'
_computing_structure_solution 'SIR92 (Altomare et al., 1994)'
_diffrn_ambient_temperature 150
_diffrn_measured_fraction_theta_full 0.996
_diffrn_measured_fraction_theta_max 0.963
_diffrn_measurement_device Area
_diffrn_measurement_device_type 'Oxford Diffraction SuperNova'
_diffrn_measurement_method \w
_diffrn_radiation_monochromator graphite
_diffrn_radiation_type 'Cu K\a'
_diffrn_radiation_wavelength 1.54180
_diffrn_reflns_av_R_equivalents 0.031
_diffrn_reflns_limit_h_max 14
_diffrn_reflns_limit_h_min -15
_diffrn_reflns_limit_k_max 19
_diffrn_reflns_limit_k_min -20
_diffrn_reflns_limit_l_max 24
_diffrn_reflns_limit_l_min -23
_diffrn_reflns_number 27147
_diffrn_reflns_theta_full 66.991
_diffrn_reflns_theta_max 74.435
_diffrn_reflns_theta_min 3.421
_diffrn_standards_number 0
_exptl_absorpt_coefficient_mu 4.067
_exptl_absorpt_correction_T_max 0.82
_exptl_absorpt_correction_T_min 0.30
_exptl_absorpt_correction_type multi-scan
_exptl_absorpt_process_details 'CrysAlis, (Oxford Diffraction, 2002)'
_exptl_crystal_colour green
_exptl_crystal_density_diffrn 1.558
_exptl_crystal_density_meas ?
_exptl_crystal_density_method 'not measured'
_exptl_crystal_description plate
_exptl_crystal_F_000 1792
_exptl_crystal_size_max 0.300
_exptl_crystal_size_mid 0.200
_exptl_crystal_size_min 0.050
_refine_diff_density_max 2.38
_refine_diff_density_min -1.25
_refine_ls_extinction_method None
_refine_ls_goodness_of_fit_ref 0.9817
_refine_ls_hydrogen_treatment constr
_refine_ls_matrix_type full
_refine_ls_number_parameters 1102
_refine_ls_number_reflns 14871
_refine_ls_number_restraints 684
_refine_ls_R_factor_all 0.0521
_refine_ls_R_factor_gt 0.0473
_refine_ls_shift/su_max 0.0241202
_refine_ls_shift/su_mean 0.0005793
_refine_ls_structure_factor_coef Fsqd
_refine_ls_weighting_details
;
 Method= Modified Sheldrick 
 w=1/[\s^2^(F^2^) + ( 0.07P)^2^ + 4.90P] 
 ,where P=(max(Fo^2^,0) + 2Fc^2^)/3 
;
_refine_ls_weighting_scheme calc
_refine_ls_wR_factor_all 0.1264
_refine_ls_wR_factor_gt 0.1215
_refine_ls_wR_factor_ref 0.1264
_reflns_limit_h_max 14
_reflns_limit_h_min -15
_reflns_limit_k_max 20
_reflns_limit_k_min -20
_reflns_limit_l_max 24
_reflns_limit_l_min 0
_reflns_number_gt 13270
_reflns_number_total 14932
_reflns_threshold_expression I>2.0\s(I)
_oxford_diffrn_Wilson_B_factor 1.83
_oxford_diffrn_Wilson_scale 0.10
_oxford_refine_ls_r_factor_ref 0.0521
_oxford_refine_ls_scale 3.15(3)
_oxford_reflns_number_all 14871
_oxford_reflns_threshold_expression_ref I>0.0\s(I)
_oxford_structure_analysis_title 120SDP14
_cod_data_source_file om500984y_si_001.cif
_cod_data_source_block Compound120SDP14
_cod_depositor_comments
;
The following automatic conversions were performed:

'_chemical_melting_point' value 'not measured' was changed to '?' -
the value is undefined or not given.

'_exptl_crystal_density_meas' value 'not measured' was changed to '?'
- the value is perceived as not measured.

Automatic conversion script
Id: cif_fix_values 3008 2015-01-20 13:52:24Z robertas 

 Adding full bibliography for 4085478--4085487.cif.
;
_cod_original_sg_symbol_H-M 'P -1 '
_cod_original_formula_sum 'C81 H56 B1 Cl2 F24 O1 P2 Rh1 S1'
_cod_database_code 4085486

loop_
_symmetry_equiv_pos_as_xyz
x,y,z
-x,-y,-z

loop_
_atom_site_label
_atom_site_type_symbol
_atom_site_fract_x
_atom_site_fract_y
_atom_site_fract_z
_atom_site_U_iso_or_equiv
_atom_site_occupancy
_atom_site_adp_type
_atom_site_refinement_flags_posn
_atom_site_refinement_flags_occupancy
_atom_site_disorder_assembly
_atom_site_disorder_group
F10 F 0.0609(2) 0.4788(2) 0.57504(15) 0.0713 1.0000 Uani . . . .
F11 F -0.0522(3) 0.4476(2) 0.6341(2) 0.0898 1.0000 Uani . . . .
F12 F -0.0458(2) 0.56401(19) 0.59200(15) 0.0637 1.0000 Uani . . . .
F16 F 0.4476(2) 0.89556(15) 0.83084(13) 0.0557 1.0000 Uani . . . .
F17 F 0.4747(3) 0.88326(18) 0.93970(16) 0.0707 1.0000 Uani . . . .
F18 F 0.6066(2) 0.94620(15) 0.9079(2) 0.0797 1.0000 Uani . . . .
F19 F 0.8572(2) 0.7326(2) 1.02835(14) 0.0652 1.0000 Uani . . . .
F20 F 0.9084(2) 0.7570(3) 0.9404(2) 0.0892 1.0000 Uani . . . .
F21 F 0.8562(3) 0.63240(19) 0.9547(2) 0.0959 1.0000 Uani . . . .
F28 F 0.5474(3) 0.31001(15) 0.66350(14) 0.0579 1.0000 Uani . . . .
F29 F 0.5642(2) 0.22138(16) 0.73866(13) 0.0532 1.0000 Uani . . . .
F30 F 0.40048(19) 0.23402(16) 0.67089(15) 0.0559 1.0000 Uani . . . .
F31 F 0.5636(2) 0.29963(14) 0.97421(11) 0.0457 1.0000 Uani . . . .
F32 F 0.6116(3) 0.43038(16) 1.00452(12) 0.0597 1.0000 Uani . . . .
F33 F 0.4392(2) 0.3757(2) 0.97941(13) 0.0599 1.0000 Uani . . . .
C1 C 0.7242(3) 0.1476(2) 0.64235(18) 0.0302 1.0000 Uani . . . .
C2 C 0.7817(3) 0.1754(2) 0.59531(17) 0.0296 1.0000 Uani . . . .
C3 C 0.8703(3) 0.2419(2) 0.61593(17) 0.0294 1.0000 Uani . . . .
C4 C 0.8081(3) -0.0071(2) 0.55486(19) 0.0363 1.0000 Uani . . . .
C5 C 0.8109(5) 0.0164(3) 0.4887(2) 0.0514 1.0000 Uani . . . .
C6 C 0.7166(6) -0.0083(4) 0.4283(2) 0.0720 1.0000 Uani . . . .
C7 C 0.6218(5) -0.0554(4) 0.4327(3) 0.0775 1.0000 Uani . . . .
C8 C 0.6192(4) -0.0795(4) 0.4971(3) 0.0752 1.0000 Uani . . . .
C9 C 0.7128(4) -0.0558(3) 0.5588(3) 0.0539 1.0000 Uani . . . .
C10 C 1.0054(2) 0.30805(17) 0.79827(15) 0.0209 1.0000 Uani . . . .
C11 C 1.1010(2) 0.29716(17) 0.78001(15) 0.0210 1.0000 Uani . . . .
C12 C 1.1982(2) 0.35746(19) 0.81057(16) 0.0253 1.0000 Uani . . . .
C13 C 1.1948(3) 0.42372(19) 0.85661(17) 0.0279 1.0000 Uani . . . .
C14 C 1.0962(3) 0.43260(18) 0.87271(17) 0.0263 1.0000 Uani . . . .
C15 C 0.9982(2) 0.37475(18) 0.84351(15) 0.0228 1.0000 Uani . . . .
C16 C 0.8845(2) 0.37809(18) 0.85674(16) 0.0246 1.0000 Uani . . . .
C17 C 0.8015(3) 0.4066(2) 0.79069(19) 0.0319 1.0000 Uani . . . .
C18 C 0.8978(3) 0.4385(2) 0.9219(2) 0.0343 1.0000 Uani . . . .
C19 C 0.8410(2) 0.28905(19) 0.86666(16) 0.0238 1.0000 Uani . . . .
C20 C 0.8590(2) 0.22444(18) 0.82425(15) 0.0215 1.0000 Uani . . . .
C21 C 0.8318(3) 0.14067(19) 0.83052(16) 0.0249 1.0000 Uani . . . .
C22 C 0.7757(3) 0.1204(2) 0.87963(18) 0.0305 1.0000 Uani . . . .
C23 C 0.7525(3) 0.1832(2) 0.92109(18) 0.0332 1.0000 Uani . . . .
C24 C 0.7876(3) 0.2667(2) 0.91599(17) 0.0293 1.0000 Uani . . . .
C25 C 1.2186(2) 0.15905(18) 0.77714(16) 0.0239 1.0000 Uani . . . .
C26 C 1.2752(3) 0.1089(2) 0.74486(19) 0.0364 1.0000 Uani . . . .
C27 C 1.3676(4) 0.0760(3) 0.7863(2) 0.0444 1.0000 Uani . . . .
C28 C 1.4045(3) 0.0925(2) 0.8593(2) 0.0391 1.0000 Uani . . . .
C29 C 1.3476(3) 0.1414(2) 0.89183(19) 0.0348 1.0000 Uani . . . .
C30 C 1.2550(3) 0.1739(2) 0.85125(17) 0.0302 1.0000 Uani . . . .
C31 C 1.1387(2) 0.23668(19) 0.64773(16) 0.0244 1.0000 Uani . . . .
C32 C 1.1246(3) 0.1762(2) 0.59133(18) 0.0313 1.0000 Uani . . . .
C33 C 1.1503(3) 0.1974(2) 0.5309(2) 0.0390 1.0000 Uani . . . .
C34 C 1.1901(4) 0.2795(2) 0.5260(2) 0.0419 1.0000 Uani . . . .
C35 C 1.2041(3) 0.3395(2) 0.5814(2) 0.0385 1.0000 Uani . . . .
C36 C 1.1783(3) 0.3193(2) 0.64197(18) 0.0304 1.0000 Uani . . . .
C37 C 1.0023(3) 0.03163(18) 0.84068(17) 0.0268 1.0000 Uani . . . .
C38 C 1.0685(3) -0.0144(2) 0.81234(19) 0.0332 1.0000 Uani . . . .
C39 C 1.1594(3) -0.0456(2) 0.8579(2) 0.0397 1.0000 Uani . . . .
C40 C 1.1856(3) -0.0300(2) 0.9306(2) 0.0427 1.0000 Uani . . . .
C41 C 1.1221(3) 0.0169(2) 0.9589(2) 0.0402 1.0000 Uani . . . .
C42 C 1.0298(3) 0.0480(2) 0.91417(18) 0.0319 1.0000 Uani . . . .
C43 C 0.7685(3) -0.0250(2) 0.75560(17) 0.0305 1.0000 Uani . . . .
C44 C 0.7961(4) -0.1053(2) 0.7592(2) 0.0448 1.0000 Uani . . . .
C45 C 0.7087(5) -0.1736(3) 0.7361(3) 0.0583 1.0000 Uani . . . .
C46 C 0.5976(4) -0.1619(3) 0.7101(3) 0.0595 1.0000 Uani . . . .
C47 C 0.5697(4) -0.0827(3) 0.7070(2) 0.0502 1.0000 Uani . . . .
C48 C 0.6551(3) -0.0141(2) 0.7303(2) 0.0395 1.0000 Uani . . . .
C51 C 0.5287(3) 0.65465(18) 0.83003(16) 0.0240 1.0000 Uani . . . .
C52 C 0.4965(3) 0.73376(19) 0.83560(17) 0.0273 1.0000 Uani . . . .
C53 C 0.5680(3) 0.80021(19) 0.88204(17) 0.0286 1.0000 Uani . . . .
C54 C 0.6770(3) 0.7918(2) 0.92339(17) 0.0295 1.0000 Uani . . . .
C55 C 0.7123(3) 0.7151(2) 0.91679(17) 0.0281 1.0000 Uani . . . .
C56 C 0.6395(3) 0.64801(19) 0.87174(16) 0.0257 1.0000 Uani . . . .
C57 C 0.5248(3) 0.8808(2) 0.88964(19) 0.0355 1.0000 Uani . . . .
C58 C 0.8312(3) 0.7071(2) 0.9592(2) 0.0373 1.0000 Uani . . . .
C59 C 0.3093(3) 0.58225(18) 0.76343(16) 0.0244 1.0000 Uani . . . .
C60 C 0.2723(3) 0.6209(2) 0.81530(17) 0.0283 1.0000 Uani . . . .
C61 C 0.1579(3) 0.62572(19) 0.80438(16) 0.0351 1.0000 Uani D . . .
C62 C 0.0749(3) 0.5902(2) 0.7425(2) 0.0352 1.0000 Uani . . . .
C63 C 0.1082(3) 0.5479(2) 0.69097(19) 0.0324 1.0000 Uani . . . .
C64 C 0.2230(3) 0.54438(19) 0.70164(17) 0.0260 1.0000 Uani . . . .
C65 C 0.0189(3) 0.5096(3) 0.6235(2) 0.0449 1.0000 Uani . . . .
C66 C 0.4693(2) 0.59639(18) 0.69707(16) 0.0234 1.0000 Uani . . . .
C67 C 0.4008(3) 0.63581(19) 0.64322(17) 0.0269 1.0000 Uani . . . .
C68 C 0.4271(2) 0.65012(19) 0.58111(15) 0.0333 1.0000 Uani D . . .
C69 C 0.5231(3) 0.6273(2) 0.57038(19) 0.0358 1.0000 Uani . . . .
C70 C 0.5932(2) 0.58894(19) 0.62323(16) 0.0339 1.0000 Uani D . . .
C71 C 0.5681(3) 0.5754(2) 0.68589(17) 0.0274 1.0000 Uani . . . .
C72 C 0.34971(18) 0.69416(14) 0.52666(11) 0.0482 1.0000 Uani D . . .
C73 C 0.70133(16) 0.56429(15) 0.61609(12) 0.0529 1.0000 Uani D . . .
C74 C 0.4702(2) 0.48653(18) 0.79383(15) 0.0215 1.0000 Uani . . . .
C75 C 0.4698(2) 0.42105(18) 0.74422(15) 0.0225 1.0000 Uani . . . .
C76 C 0.4922(2) 0.34255(18) 0.76360(16) 0.0232 1.0000 Uani . . . .
C77 C 0.5118(2) 0.32506(18) 0.83357(17) 0.0244 1.0000 Uani . . . .
C78 C 0.5110(2) 0.38839(19) 0.88352(16) 0.0236 1.0000 Uani . . . .
C79 C 0.4912(2) 0.46726(18) 0.86393(16) 0.0225 1.0000 Uani . . . .
C80 C 0.4997(3) 0.2774(2) 0.70897(18) 0.0285 1.0000 Uani . . . .
C81 C 0.5308(3) 0.3729(2) 0.95976(17) 0.0306 1.0000 Uani . . . .
C91 C 0.1032(7) 0.7756(5) 0.6373(4) 0.0977 1.0000 Uani . . . .
B1 B 0.4435(3) 0.5795(2) 0.77164(18) 0.0226 1.0000 Uani . . . .
Rh1 Rh 0.906140(17) 0.144585(12) 0.691963(10) 0.0199 1.0000 Uani . . . .
S1 S 0.92996(7) 0.02424(5) 0.63087(4) 0.0298 1.0000 Uani . . . .
P2 P 1.09738(6) 0.20340(4) 0.72346(4) 0.0206 1.0000 Uani . . . .
O1 O 0.90821(17) 0.24561(12) 0.77161(10) 0.0213 1.0000 Uani . . . .
P1 P 0.87958(6) 0.06579(4) 0.77827(4) 0.0224 1.0000 Uani . . . .
C82 C 0.1260(2) 0.67236(14) 0.86157(11) 0.0532 1.0000 Uani D . . .
Cl1 Cl -0.00828(18) 0.79603(14) 0.66829(10) 0.1038 1.0000 Uani . . . .
Cl2 Cl 0.23771(19) 0.82128(16) 0.69300(13) 0.1162 1.0000 Uani . . . .
F130 F 0.0179(4) 0.6779(4) 0.8430(2) 0.1256 0.785(7) Uani D P 1 2
F131 F 0.0594(10) 0.7265(6) 0.8370(2) 0.0477 0.215(7) Uani D P 1 1
F150 F 0.1789(5) 0.7480(2) 0.8788(2) 0.0967 0.785(7) Uani D P 1 2
F151 F 0.2144(5) 0.7145(7) 0.9116(4) 0.0830 0.215(7) Uani D P 1 1
F140 F 0.0730(10) 0.6241(3) 0.8940(5) 0.0725 0.215(7) Uani D P 1 1
F141 F 0.1484(4) 0.6378(2) 0.92052(16) 0.0659 0.785(7) Uani D P 1 2
F230 F 0.2440(5) 0.6812(9) 0.5270(6) 0.0668 0.45(2) Uani D P 2 2
F231 F 0.2439(5) 0.6538(5) 0.5021(6) 0.0777 0.55(2) Uani D P 2 1
F240 F 0.3458(11) 0.6704(8) 0.4607(3) 0.0657 0.45(2) Uani D P 2 2
F241 F 0.3832(7) 0.7038(8) 0.4702(4) 0.0652 0.55(2) Uani D P 2 1
F220 F 0.3429(10) 0.7690(5) 0.5518(3) 0.0741 0.55(2) Uani D P 2 1
F221 F 0.3810(9) 0.7757(3) 0.5366(5) 0.0761 0.45(2) Uani D P 2 2
F250 F 0.7909(3) 0.6155(3) 0.6546(3) 0.1179 0.873(9) Uani D P 3 2
F251 F 0.7780(8) 0.6288(4) 0.6206(11) 0.0588 0.127(9) Uani D P 3 1
F270 F 0.7168(4) 0.4906(3) 0.6358(3) 0.0960 0.873(9) Uani D P 3 2
F271 F 0.7484(10) 0.5190(11) 0.6653(7) 0.0529 0.127(9) Uani D P 3 1
F260 F 0.6849(4) 0.5210(11) 0.5551(5) 0.0659 0.127(9) Uani D P 3 1
F261 F 0.7031(3) 0.5619(3) 0.55005(16) 0.0598 0.873(9) Uani D P 3 2
H51 H 0.8779 0.0483 0.4863 0.0645 1.0000 Uiso R . . .
H61 H 0.7168 0.0081 0.3838 0.0879 1.0000 Uiso R . . .
H71 H 0.5590 -0.0717 0.3920 0.0942 1.0000 Uiso R . . .
H81 H 0.5555 -0.1131 0.4996 0.0896 1.0000 Uiso R . . .
H91 H 0.7123 -0.0745 0.6025 0.0647 1.0000 Uiso R . . .
H121 H 1.2652 0.3525 0.7998 0.0300 1.0000 Uiso R . . .
H131 H 1.2602 0.4635 0.8770 0.0344 1.0000 Uiso R . . .
H141 H 1.0969 0.4788 0.9035 0.0310 1.0000 Uiso R . . .
H171 H 0.7301 0.4081 0.7979 0.0475 1.0000 Uiso R . . .
H173 H 0.8320 0.4628 0.7850 0.0471 1.0000 Uiso R . . .
H172 H 0.7921 0.3707 0.7481 0.0481 1.0000 Uiso R . . .
H181 H 0.8244 0.4386 0.9270 0.0518 1.0000 Uiso R . . .
H182 H 0.9471 0.4213 0.9651 0.0518 1.0000 Uiso R . . .
H183 H 0.9272 0.4935 0.9156 0.0514 1.0000 Uiso R . . .
H221 H 0.7540 0.0649 0.8848 0.0363 1.0000 Uiso R . . .
H231 H 0.7140 0.1701 0.9537 0.0402 1.0000 Uiso R . . .
H241 H 0.7748 0.3074 0.9468 0.0350 1.0000 Uiso R . . .
H261 H 1.2513 0.0981 0.6951 0.0434 1.0000 Uiso R . . .
H271 H 1.4058 0.0428 0.7636 0.0524 1.0000 Uiso R . . .
H281 H 1.4677 0.0713 0.8871 0.0473 1.0000 Uiso R . . .
H291 H 1.3714 0.1522 0.9413 0.0415 1.0000 Uiso R . . .
H301 H 1.2155 0.2046 0.8739 0.0367 1.0000 Uiso R . . .
H321 H 1.0967 0.1209 0.5937 0.0376 1.0000 Uiso R . . .
H331 H 1.1397 0.1568 0.4931 0.0470 1.0000 Uiso R . . .
H341 H 1.2067 0.2931 0.4846 0.0501 1.0000 Uiso R . . .
H351 H 1.2306 0.3951 0.5791 0.0459 1.0000 Uiso R . . .
H361 H 1.1866 0.3606 0.6791 0.0362 1.0000 Uiso R . . .
H381 H 1.0498 -0.0242 0.7630 0.0402 1.0000 Uiso R . . .
H391 H 1.2044 -0.0763 0.8389 0.0473 1.0000 Uiso R . . .
H401 H 1.2447 -0.0525 0.9608 0.0523 1.0000 Uiso R . . .
H411 H 1.1403 0.0279 1.0086 0.0479 1.0000 Uiso R . . .
H421 H 0.9856 0.0808 0.9334 0.0387 1.0000 Uiso R . . .
H441 H 0.8731 -0.1128 0.7763 0.0543 1.0000 Uiso R . . .
H451 H 0.7271 -0.2273 0.7405 0.0699 1.0000 Uiso R . . .
H461 H 0.5407 -0.2080 0.6949 0.0714 1.0000 Uiso R . . .
H471 H 0.4932 -0.0749 0.6896 0.0615 1.0000 Uiso R . . .
H481 H 0.6363 0.0394 0.7293 0.0484 1.0000 Uiso R . . .
H521 H 0.4257 0.7440 0.8052 0.0326 1.0000 Uiso R . . .
H541 H 0.7246 0.8366 0.9547 0.0352 1.0000 Uiso R . . .
H561 H 0.6673 0.5963 0.8700 0.0311 1.0000 Uiso R . . .
H601 H 0.3252 0.6445 0.8588 0.0340 1.0000 Uiso R . . .
H621 H -0.0015 0.5937 0.7355 0.0420 1.0000 Uiso R . . .
H641 H 0.2449 0.5161 0.6663 0.0320 1.0000 Uiso R . . .
H671 H 0.3343 0.6530 0.6487 0.0316 1.0000 Uiso R . . .
H691 H 0.5401 0.6367 0.5281 0.0430 1.0000 Uiso R . . .
H711 H 0.6187 0.5505 0.7214 0.0329 1.0000 Uiso R . . .
H751 H 0.4555 0.4300 0.6968 0.0276 1.0000 Uiso R . . .
H771 H 0.5252 0.2727 0.8467 0.0297 1.0000 Uiso R . . .
H791 H 0.4926 0.5088 0.8991 0.0273 1.0000 Uiso R . . .
H911 H 0.0922 0.8016 0.5934 0.1180 1.0000 Uiso R . . .
H912 H 0.0983 0.7149 0.6300 0.1177 1.0000 Uiso R . . .
H31 H 0.9192 0.2503 0.5867 0.0350 1.0000 Uiso R . . .
H32 H 0.8630 0.2929 0.6400 0.0359 1.0000 Uiso R . . .
H21 H 0.7700 0.1417 0.5504 0.0363 1.0000 Uiso R . . .
H11 H 0.6971 0.1865 0.6698 0.0379 1.0000 Uiso R . . .
H12 H 0.6717 0.0961 0.6268 0.0381 1.0000 Uiso R . . .

loop_
_atom_site_aniso_label
_atom_site_aniso_U_11
_atom_site_aniso_U_22
_atom_site_aniso_U_33
_atom_site_aniso_U_23
_atom_site_aniso_U_13
_atom_site_aniso_U_12
F10 0.0448(13) 0.103(2) 0.0508(15) -0.0304(15) -0.0081(11) 0.0334(14)
F11 0.0618(18) 0.081(2) 0.097(3) 0.0029(19) 0.0006(17) -0.0314(17)
F12 0.0505(14) 0.0774(19) 0.0517(15) -0.0042(13) -0.0083(11) 0.0363(13)
F16 0.0747(16) 0.0377(12) 0.0455(13) 0.0043(10) -0.0031(12) 0.0326(11)
F17 0.114(2) 0.0613(17) 0.0623(17) 0.0196(14) 0.0450(17) 0.0574(17)
F18 0.0542(15) 0.0237(12) 0.139(3) -0.0060(14) 0.0012(17) 0.0075(10)
F19 0.0536(14) 0.095(2) 0.0361(13) -0.0093(13) -0.0078(11) 0.0357(14)
F20 0.0350(14) 0.133(3) 0.099(3) 0.043(2) 0.0168(15) 0.0070(16)
F21 0.0579(17) 0.0590(17) 0.124(3) -0.0402(18) -0.0388(18) 0.0382(14)
F28 0.100(2) 0.0389(12) 0.0536(15) -0.0008(10) 0.0542(15) 0.0079(12)
F29 0.0691(15) 0.0514(14) 0.0447(13) -0.0005(10) 0.0154(11) 0.0404(12)
F30 0.0380(12) 0.0533(14) 0.0637(16) -0.0321(12) 0.0069(11) 0.0037(10)
F31 0.0747(15) 0.0362(11) 0.0328(11) 0.0180(9) 0.0168(10) 0.0262(11)
F32 0.0875(19) 0.0481(14) 0.0235(11) 0.0065(9) -0.0046(11) -0.0068(13)
F33 0.0662(16) 0.096(2) 0.0409(13) 0.0329(13) 0.0342(12) 0.0412(15)
C1 0.0258(15) 0.0296(16) 0.0324(16) 0.0039(13) 0.0048(12) 0.0058(12)
C2 0.0313(15) 0.0315(16) 0.0210(14) 0.0038(12) -0.0024(12) 0.0131(13)
C3 0.0342(16) 0.0294(16) 0.0246(15) 0.0119(12) 0.0049(12) 0.0122(13)
C4 0.047(2) 0.0305(17) 0.0266(16) -0.0093(13) 0.0069(14) 0.0101(14)
C5 0.084(3) 0.039(2) 0.0294(19) -0.0039(15) 0.0120(19) 0.023(2)
C6 0.110(5) 0.072(3) 0.027(2) -0.011(2) 0.000(2) 0.049(3)
C7 0.074(4) 0.084(4) 0.050(3) -0.033(3) -0.013(3) 0.027(3)
C8 0.049(3) 0.086(4) 0.075(4) -0.034(3) 0.007(2) 0.007(3)
C9 0.052(2) 0.055(3) 0.048(2) -0.021(2) 0.0121(19) 0.0044(19)
C10 0.0237(13) 0.0163(12) 0.0200(13) 0.0028(10) 0.0026(10) 0.0042(10)
C11 0.0223(13) 0.0187(13) 0.0217(13) 0.0054(10) 0.0049(10) 0.0057(10)
C12 0.0225(14) 0.0251(14) 0.0278(15) 0.0055(12) 0.0066(11) 0.0044(11)
C13 0.0265(14) 0.0224(14) 0.0298(16) 0.0023(12) 0.0027(12) 0.0013(11)
C14 0.0299(15) 0.0188(13) 0.0272(15) 0.0000(11) 0.0050(12) 0.0046(11)
C15 0.0252(14) 0.0222(14) 0.0205(13) 0.0039(11) 0.0042(11) 0.0087(11)
C16 0.0247(14) 0.0212(14) 0.0272(15) 0.0001(11) 0.0065(11) 0.0063(11)
C17 0.0287(15) 0.0293(16) 0.0372(18) 0.0077(13) 0.0062(13) 0.0114(12)
C18 0.0359(17) 0.0291(16) 0.0381(18) -0.0066(14) 0.0132(14) 0.0076(13)
C19 0.0233(13) 0.0247(14) 0.0223(14) 0.0017(11) 0.0043(11) 0.0078(11)
C20 0.0209(13) 0.0272(14) 0.0157(12) 0.0025(10) 0.0040(10) 0.0055(11)
C21 0.0295(15) 0.0250(14) 0.0199(13) 0.0026(11) 0.0067(11) 0.0066(11)
C22 0.0370(17) 0.0274(16) 0.0298(16) 0.0062(12) 0.0146(13) 0.0040(13)
C23 0.0403(18) 0.0370(18) 0.0291(16) 0.0079(13) 0.0190(14) 0.0082(14)
C24 0.0329(16) 0.0333(16) 0.0245(15) 0.0022(12) 0.0110(12) 0.0110(13)
C25 0.0245(14) 0.0214(13) 0.0265(15) 0.0058(11) 0.0076(11) 0.0059(11)
C26 0.047(2) 0.0396(19) 0.0282(16) 0.0068(14) 0.0132(14) 0.0241(16)
C27 0.052(2) 0.046(2) 0.046(2) 0.0148(17) 0.0205(18) 0.0330(18)
C28 0.0351(18) 0.0350(18) 0.047(2) 0.0167(16) 0.0064(15) 0.0163(14)
C29 0.0403(18) 0.0314(17) 0.0276(16) 0.0078(13) 0.0005(13) 0.0115(14)
C30 0.0380(17) 0.0274(15) 0.0259(15) 0.0050(12) 0.0081(13) 0.0120(13)
C31 0.0252(14) 0.0272(15) 0.0243(14) 0.0079(11) 0.0100(11) 0.0093(11)
C32 0.0427(18) 0.0271(16) 0.0274(16) 0.0054(12) 0.0151(14) 0.0068(13)
C33 0.057(2) 0.0362(18) 0.0299(17) 0.0040(14) 0.0209(16) 0.0116(16)
C34 0.061(2) 0.042(2) 0.0355(19) 0.0137(16) 0.0289(18) 0.0157(17)
C35 0.054(2) 0.0303(17) 0.041(2) 0.0108(14) 0.0259(17) 0.0092(15)
C36 0.0368(17) 0.0263(15) 0.0330(17) 0.0054(13) 0.0161(13) 0.0089(13)
C37 0.0351(16) 0.0168(13) 0.0277(15) 0.0076(11) 0.0082(12) 0.0038(11)
C38 0.0418(18) 0.0264(15) 0.0297(16) 0.0057(13) 0.0069(14) 0.0095(13)
C39 0.0431(19) 0.0297(17) 0.048(2) 0.0134(15) 0.0126(16) 0.0141(15)
C40 0.0390(19) 0.0389(19) 0.047(2) 0.0236(17) 0.0046(16) 0.0087(15)
C41 0.0397(19) 0.046(2) 0.0293(17) 0.0157(15) 0.0031(14) 0.0005(15)
C42 0.0365(17) 0.0305(16) 0.0266(16) 0.0079(13) 0.0079(13) 0.0012(13)
C43 0.0403(17) 0.0244(15) 0.0252(15) 0.0015(12) 0.0115(13) -0.0034(13)
C44 0.059(2) 0.0253(17) 0.047(2) 0.0013(15) 0.0167(18) -0.0003(16)
C45 0.077(3) 0.0264(19) 0.067(3) -0.0001(19) 0.024(2) -0.0098(19)
C46 0.069(3) 0.046(2) 0.053(3) -0.008(2) 0.022(2) -0.029(2)
C47 0.043(2) 0.056(3) 0.042(2) -0.0024(18) 0.0127(17) -0.0174(19)
C48 0.0410(19) 0.0381(19) 0.0369(19) 0.0041(15) 0.0125(15) -0.0028(15)
C51 0.0272(14) 0.0223(14) 0.0227(14) 0.0063(11) 0.0070(11) 0.0053(11)
C52 0.0308(15) 0.0231(14) 0.0258(15) 0.0070(11) 0.0036(12) 0.0083(12)
C53 0.0367(17) 0.0207(14) 0.0277(15) 0.0052(12) 0.0072(13) 0.0088(12)
C54 0.0347(16) 0.0229(15) 0.0282(15) 0.0005(12) 0.0066(13) 0.0048(12)
C55 0.0276(15) 0.0304(16) 0.0252(15) 0.0029(12) 0.0059(12) 0.0077(12)
C56 0.0307(15) 0.0225(14) 0.0248(14) 0.0049(11) 0.0079(12) 0.0089(12)
C57 0.0422(19) 0.0240(16) 0.0346(18) 0.0020(13) 0.0025(14) 0.0103(14)
C58 0.0331(17) 0.0356(18) 0.0381(19) -0.0042(14) 0.0030(14) 0.0124(14)
C59 0.0304(15) 0.0198(13) 0.0257(14) 0.0089(11) 0.0098(12) 0.0083(11)
C60 0.0340(16) 0.0286(15) 0.0260(15) 0.0090(12) 0.0118(12) 0.0098(12)
C61 0.0427(18) 0.0398(18) 0.0330(17) 0.0129(14) 0.0201(14) 0.0194(14)
C62 0.0280(16) 0.0418(19) 0.0429(19) 0.0149(15) 0.0158(14) 0.0157(14)
C63 0.0320(16) 0.0300(16) 0.0361(18) 0.0088(13) 0.0096(14) 0.0095(13)
C64 0.0277(15) 0.0237(14) 0.0278(15) 0.0054(11) 0.0081(12) 0.0087(11)
C65 0.0309(18) 0.048(2) 0.050(2) -0.0014(18) 0.0050(16) 0.0124(16)
C66 0.0242(14) 0.0201(13) 0.0242(14) 0.0050(11) 0.0051(11) 0.0028(11)
C67 0.0276(15) 0.0271(15) 0.0250(15) 0.0072(12) 0.0051(12) 0.0074(12)
C68 0.0358(16) 0.0367(17) 0.0279(16) 0.0142(13) 0.0069(13) 0.0108(13)
C69 0.0387(18) 0.0436(19) 0.0300(17) 0.0163(15) 0.0138(14) 0.0104(15)
C70 0.0321(16) 0.0424(18) 0.0339(17) 0.0153(14) 0.0151(13) 0.0132(14)
C71 0.0258(14) 0.0300(15) 0.0274(15) 0.0122(12) 0.0072(12) 0.0074(12)
C72 0.0526(18) 0.065(2) 0.0352(16) 0.0281(16) 0.0144(14) 0.0287(16)
C73 0.0434(18) 0.085(2) 0.0478(19) 0.0306(18) 0.0261(15) 0.0322(17)
C74 0.0208(13) 0.0218(13) 0.0219(14) 0.0033(11) 0.0060(10) 0.0053(10)
C75 0.0229(13) 0.0245(14) 0.0204(13) 0.0032(11) 0.0065(11) 0.0052(11)
C76 0.0215(13) 0.0232(14) 0.0255(14) 0.0006(11) 0.0084(11) 0.0046(11)
C77 0.0250(14) 0.0207(14) 0.0283(15) 0.0047(11) 0.0079(11) 0.0067(11)
C78 0.0232(13) 0.0252(14) 0.0229(14) 0.0053(11) 0.0065(11) 0.0060(11)
C79 0.0253(14) 0.0216(14) 0.0209(13) 0.0022(11) 0.0069(11) 0.0062(11)
C80 0.0296(15) 0.0256(15) 0.0319(16) -0.0007(12) 0.0120(13) 0.0062(12)
C81 0.0388(17) 0.0285(16) 0.0250(15) 0.0073(12) 0.0080(13) 0.0107(13)
C91 0.110(6) 0.098(5) 0.078(5) -0.009(4) 0.026(4) 0.010(4)
B1 0.0239(15) 0.0210(15) 0.0221(15) 0.0040(12) 0.0049(12) 0.0064(12)
Rh1 0.02385(12) 0.01819(11) 0.01680(11) 0.00253(7) 0.00440(8) 0.00517(8)
S1 0.0372(4) 0.0234(3) 0.0275(4) -0.0024(3) 0.0082(3) 0.0078(3)
P2 0.0241(3) 0.0195(3) 0.0189(3) 0.0036(3) 0.0063(3) 0.0072(3)
O1 0.0241(10) 0.0195(9) 0.0197(9) 0.0018(7) 0.0069(8) 0.0018(7)
P1 0.0287(4) 0.0172(3) 0.0207(3) 0.0028(3) 0.0071(3) 0.0030(3)
C82 0.067(2) 0.066(2) 0.0468(19) 0.0122(17) 0.0364(16) 0.0303(18)
Cl1 0.1087(13) 0.1120(14) 0.0808(11) -0.0194(10) 0.0148(9) 0.0355(11)
Cl2 0.1047(14) 0.1279(17) 0.0985(14) 0.0080(12) 0.0130(11) 0.0068(12)
F130 0.067(3) 0.243(6) 0.073(3) -0.036(4) 0.025(2) 0.069(4)
F131 0.081(7) 0.037(5) 0.045(5) 0.011(4) 0.034(5) 0.040(4)
F150 0.186(5) 0.0317(17) 0.121(4) 0.002(2) 0.119(4) 0.022(2)
F151 0.069(6) 0.124(8) 0.052(6) -0.023(6) 0.011(5) 0.041(6)
F140 0.105(7) 0.059(6) 0.082(7) 0.011(5) 0.068(6) 0.017(6)
F141 0.127(4) 0.0455(18) 0.0313(16) -0.0012(13) 0.037(2) 0.011(2)
F230 0.045(3) 0.124(6) 0.042(4) 0.046(4) 0.012(3) 0.036(3)
F231 0.055(3) 0.107(5) 0.053(4) 0.039(4) -0.013(3) 0.008(3)
F240 0.078(5) 0.091(5) 0.030(3) 0.019(3) 0.006(3) 0.040(4)
F241 0.069(3) 0.101(5) 0.044(3) 0.050(3) 0.026(3) 0.043(4)
F220 0.119(5) 0.070(4) 0.043(3) 0.026(2) 0.017(3) 0.067(3)
F221 0.085(5) 0.059(4) 0.076(5) 0.038(3) 0.005(4) 0.018(3)
F250 0.0333(17) 0.196(5) 0.107(4) -0.061(3) 0.0152(19) 0.012(2)
F251 0.041(7) 0.092(8) 0.060(8) 0.045(7) 0.028(6) 0.022(6)
F270 0.116(3) 0.125(3) 0.111(4) 0.076(3) 0.087(3) 0.090(3)
F271 0.046(7) 0.098(8) 0.030(6) 0.032(6) 0.015(6) 0.051(6)
F260 0.061(7) 0.088(8) 0.059(7) 0.015(7) 0.022(7) 0.038(7)
F261 0.0611(18) 0.093(3) 0.0513(17) 0.0348(16) 0.0394(14) 0.0380(17)

loop_
_atom_type_symbol
_atom_type_scat_dispersion_real
_atom_type_scat_dispersion_imag
_atom_type_scat_Cromer_Mann_a1
_atom_type_scat_Cromer_Mann_b1
_atom_type_scat_Cromer_Mann_a2
_atom_type_scat_Cromer_Mann_b2
_atom_type_scat_Cromer_Mann_a3
_atom_type_scat_Cromer_Mann_b3
_atom_type_scat_Cromer_Mann_a4
_atom_type_scat_Cromer_Mann_b4
_atom_type_scat_Cromer_Mann_c
_atom_type_scat_source
Rh 0.0927 3.6045 19.2957 0.7515 14.3501 8.2176 4.7343 25.8749 1.2892 98.6062 5.3280 'International Tables Vol C 4.2.6.8 and 6.1.1.4'
P 0.2955 0.4335 6.4345 1.9067 4.1791 27.1570 1.7800 0.5260 1.4908 68.1645 1.1149 'International Tables Vol C 4.2.6.8 and 6.1.1.4'
S 0.3331 0.5567 6.9053 1.4679 5.2034 22.2151 1.4379 0.2536 1.5863 56.1720 0.8669 'International Tables Vol C 4.2.6.8 and 6.1.1.4'
B 0.0090 0.0039 2.0545 23.2185 1.3326 1.0210 1.0979 60.3498 0.7068 0.1403 -0.1932 'International Tables Vol C 4.2.6.8 and 6.1.1.4'
F 0.0727 0.0534 3.5392 10.2825 2.6412 4.2944 1.5170 0.2615 1.0243 26.1476 0.2776 'International Tables Vol C 4.2.6.8 and 6.1.1.4'
C 0.0181 0.0091 2.3100 20.8439 1.0200 10.2075 1.5886 0.5687 0.8650 51.6512 0.2156 'International Tables Vol C 4.2.6.8 and 6.1.1.4'
O 0.0492 0.0322 3.0485 13.2771 2.2868 5.7011 1.5463 0.3239 0.8670 32.9089 0.2508 'International Tables Vol C 4.2.6.8 and 6.1.1.4'
H 0.0000 0.0000 0.4930 10.5109 0.3229 26.1257 0.1402 3.1424 0.0408 57.7998 0.0030 'International Tables Vol C 4.2.6.8 and 6.1.1.4'
Cl 0.3639 0.7018 11.4604 0.0104 7.1964 1.1662 6.2556 18.5194 1.6455 47.7784 -9.5574 'International Tables Vol C 4.2.6.8 and 6.1.1.4'

loop_
_geom_angle_atom_site_label_1
_geom_angle_atom_site_label_2
_geom_angle_atom_site_label_3
_geom_angle
_geom_angle_publ_flag
C2 C1 Rh1 71.56(17) yes
C2 C1 H11 121.0 no
Rh1 C1 H11 111.3 no
C2 C1 H12 116.8 no
Rh1 C1 H12 119.8 no
H11 C1 H12 111.3 no
C1 C2 C3 121.6(3) yes
C1 C2 Rh1 71.00(18) yes
C3 C2 Rh1 73.86(17) yes
C1 C2 H21 120.0 no
C3 C2 H21 117.4 no
Rh1 C2 H21 118.0 no
C2 C3 Rh1 69.78(17) yes
C2 C3 H31 118.5 no
Rh1 C3 H31 116.7 no
C2 C3 H32 120.8 no
Rh1 C3 H32 110.5 no
H31 C3 H32 113.0 no
C5 C4 C9 119.3(4) yes
C5 C4 S1 118.9(3) yes
C9 C4 S1 121.8(3) yes
C4 C5 C6 119.8(5) yes
C4 C5 H51 118.7 no
C6 C5 H51 121.5 no
C5 C6 C7 120.6(5) yes
C5 C6 H61 120.6 no
C7 C6 H61 118.8 no
C6 C7 C8 119.8(5) yes
C6 C7 H71 120.1 no
C8 C7 H71 120.1 no
C7 C8 C9 120.8(6) yes
C7 C8 H81 119.6 no
C9 C8 H81 119.5 no
C8 C9 C4 119.6(5) yes
C8 C9 H91 120.7 no
C4 C9 H91 119.6 no
C11 C10 C15 124.9(3) yes
C11 C10 O1 118.2(2) yes
C15 C10 O1 116.9(3) yes
C10 C11 C12 116.9(3) yes
C10 C11 P2 119.0(2) yes
C12 C11 P2 124.0(2) yes
C11 C12 C13 119.8(3) yes
C11 C12 H121 119.9 no
C13 C12 H121 120.2 no
C12 C13 C14 121.2(3) yes
C12 C13 H131 119.2 no
C14 C13 H131 119.6 no
C13 C14 C15 120.9(3) yes
C13 C14 H141 118.7 no
C15 C14 H141 120.4 no
C10 C15 C14 116.3(3) yes
C10 C15 C16 118.0(3) yes
C14 C15 C16 125.7(3) yes
C15 C16 C17 108.6(3) yes
C15 C16 C18 111.8(3) yes
C17 C16 C18 108.9(3) yes
C15 C16 C19 105.9(2) yes
C17 C16 C19 110.2(2) yes
C18 C16 C19 111.3(3) yes
C16 C17 H171 109.5 no
C16 C17 H173 108.5 no
H171 C17 H173 108.2 no
C16 C17 H172 111.5 no
H171 C17 H172 110.4 no
H173 C17 H172 108.7 no
C16 C18 H181 108.0 no
C16 C18 H182 111.5 no
H181 C18 H182 107.9 no
C16 C18 H183 110.5 no
H181 C18 H183 109.1 no
H182 C18 H183 109.8 no
C16 C19 C20 117.6(3) yes
C16 C19 C24 125.6(3) yes
C20 C19 C24 116.7(3) yes
C19 C20 C21 124.3(3) yes
C19 C20 O1 117.8(3) yes
C21 C20 O1 118.0(3) yes
C20 C21 C22 117.4(3) yes
C20 C21 P1 117.5(2) yes
C22 C21 P1 125.0(2) yes
C21 C22 C23 119.9(3) yes
C21 C22 H221 120.4 no
C23 C22 H221 119.7 no
C22 C23 C24 120.7(3) yes
C22 C23 H231 120.5 no
C24 C23 H231 118.8 no
C23 C24 C19 120.9(3) yes
C23 C24 H241 118.4 no
C19 C24 H241 120.7 no
C26 C25 C30 118.9(3) yes
C26 C25 P2 120.6(2) yes
C30 C25 P2 120.4(2) yes
C25 C26 C27 120.0(3) yes
C25 C26 H261 119.8 no
C27 C26 H261 120.2 no
C26 C27 C28 120.6(3) yes
C26 C27 H271 119.0 no
C28 C27 H271 120.4 no
C27 C28 C29 119.6(3) yes
C27 C28 H281 120.5 no
C29 C28 H281 119.8 no
C28 C29 C30 120.3(3) yes
C28 C29 H291 120.1 no
C30 C29 H291 119.6 no
C25 C30 C29 120.5(3) yes
C25 C30 H301 120.2 no
C29 C30 H301 119.3 no
C32 C31 C36 118.7(3) yes
C32 C31 P2 117.5(2) yes
C36 C31 P2 123.7(2) yes
C31 C32 C33 120.8(3) yes
C31 C32 H321 120.0 no
C33 C32 H321 119.2 no
C32 C33 C34 120.0(3) yes
C32 C33 H331 120.4 no
C34 C33 H331 119.6 no
C33 C34 C35 119.6(3) yes
C33 C34 H341 119.2 no
C35 C34 H341 121.3 no
C34 C35 C36 121.0(3) yes
C34 C35 H351 120.9 no
C36 C35 H351 118.1 no
C31 C36 C35 119.9(3) yes
C31 C36 H361 119.5 no
C35 C36 H361 120.6 no
C38 C37 C42 119.8(3) yes
C38 C37 P1 117.7(2) yes
C42 C37 P1 122.5(3) yes
C37 C38 C39 119.8(3) yes
C37 C38 H381 118.9 no
C39 C38 H381 121.3 no
C38 C39 C40 120.2(4) yes
C38 C39 H391 119.8 no
C40 C39 H391 119.9 no
C39 C40 C41 120.3(3) yes
C39 C40 H401 120.0 no
C41 C40 H401 119.6 no
C40 C41 C42 120.3(4) yes
C40 C41 H411 120.3 no
C42 C41 H411 119.4 no
C41 C42 C37 119.6(3) yes
C41 C42 H421 120.9 no
C37 C42 H421 119.5 no
C44 C43 C48 119.7(3) yes
C44 C43 P1 120.8(3) yes
C48 C43 P1 119.4(3) yes
C43 C44 C45 119.1(4) yes
C43 C44 H441 119.7 no
C45 C44 H441 121.2 no
C44 C45 C46 120.6(4) yes
C44 C45 H451 119.0 no
C46 C45 H451 120.4 no
C45 C46 C47 120.6(4) yes
C45 C46 H461 119.4 no
C47 C46 H461 120.1 no
C46 C47 C48 119.8(4) yes
C46 C47 H471 120.3 no
C48 C47 H471 119.9 no
C43 C48 C47 120.3(4) yes
C43 C48 H481 119.9 no
C47 C48 H481 119.9 no
C52 C51 C56 115.6(3) yes
C52 C51 B1 120.4(3) yes
C56 C51 B1 123.7(3) yes
C51 C52 C53 122.3(3) yes
C51 C52 H521 119.9 no
C53 C52 H521 117.7 no
C52 C53 C54 120.9(3) yes
C52 C53 C57 119.5(3) yes
C54 C53 C57 119.5(3) yes
C53 C54 C55 117.8(3) yes
C53 C54 H541 120.7 no
C55 C54 H541 121.6 no
C54 C55 C56 121.2(3) yes
C54 C55 C58 117.7(3) yes
C56 C55 C58 121.1(3) yes
C51 C56 C55 122.1(3) yes
C51 C56 H561 120.0 no
C55 C56 H561 117.9 no
C53 C57 F17 112.5(3) yes
C53 C57 F18 112.9(3) yes
F17 C57 F18 105.5(3) yes
C53 C57 F16 113.3(3) yes
F17 C57 F16 105.2(3) yes
F18 C57 F16 106.7(3) yes
C55 C58 F20 112.1(3) yes
C55 C58 F19 113.2(3) yes
F20 C58 F19 102.3(3) yes
C55 C58 F21 114.6(3) yes
F20 C58 F21 106.5(4) yes
F19 C58 F21 107.1(4) yes
C60 C59 C64 115.5(3) yes
C60 C59 B1 124.2(3) yes
C64 C59 B1 120.3(3) yes
C59 C60 C61 122.2(3) yes
C59 C60 H601 119.7 no
C61 C60 H601 118.1 no
C60 C61 C62 121.3(3) yes
C60 C61 C82 118.7(2) yes
C62 C61 C82 120.0(2) yes
C61 C62 C63 118.1(3) yes
C61 C62 H621 120.8 no
C63 C62 H621 121.1 no
C62 C63 C64 120.4(3) yes
C62 C63 C65 118.4(3) yes
C64 C63 C65 121.1(3) yes
C59 C64 C63 122.4(3) yes
C59 C64 H641 117.6 no
C63 C64 H641 119.9 no
C63 C65 F10 113.4(3) yes
C63 C65 F11 112.3(4) yes
F10 C65 F11 106.7(4) yes
C63 C65 F12 112.2(3) yes
F10 C65 F12 105.9(4) yes
F11 C65 F12 105.8(3) yes
C67 C66 C71 115.5(3) yes
C67 C66 B1 124.0(3) yes
C71 C66 B1 120.4(3) yes
C66 C67 C68 122.0(3) yes
C66 C67 H671 119.1 no
C68 C67 H671 118.9 no
C67 C68 C69 121.6(3) yes
C67 C68 C72 118.3(2) yes
C69 C68 C72 120.0(2) yes
C68 C69 C70 117.7(3) yes
C68 C69 H691 121.2 no
C70 C69 H691 121.1 no
C69 C70 C71 121.0(3) yes
C69 C70 C73 120.6(2) yes
C71 C70 C73 118.3(2) yes
C66 C71 C70 122.1(3) yes
C66 C71 H711 118.9 no
C70 C71 H711 119.0 no
C68 C72 F231 112.62(5) yes
C68 C72 F241 112.69(5) yes
F231 C72 F241 106.10(6) yes
C68 C72 F220 112.67(5) yes
F231 C72 F220 106.11(6) yes
F241 C72 F220 106.10(6) yes
C68 C72 F230 112.68(5) yes
C68 C72 F240 112.68(5) yes
F230 C72 F240 106.11(6) yes
C68 C72 F221 112.62(5) yes
F230 C72 F221 106.09(6) yes
F240 C72 F221 106.11(6) yes
C70 C73 F251 112.37(5) yes
C70 C73 F271 112.43(5) yes
F251 C73 F271 106.37(6) yes
C70 C73 F260 112.42(5) yes
F251 C73 F260 106.38(6) yes
F271 C73 F260 106.41(6) yes
C70 C73 F250 112.37(5) yes
C70 C73 F270 112.38(5) yes
F250 C73 F270 106.40(6) yes
C70 C73 F261 112.48(5) yes
F250 C73 F261 106.43(6) yes
F270 C73 F261 106.30(6) yes
C75 C74 C79 115.5(3) yes
C75 C74 B1 123.0(3) yes
C79 C74 B1 121.4(3) yes
C74 C75 C76 122.5(3) yes
C74 C75 H751 119.4 no
C76 C75 H751 118.1 no
C75 C76 C77 120.6(3) yes
C75 C76 C80 119.7(3) yes
C77 C76 C80 119.6(3) yes
C76 C77 C78 118.0(3) yes
C76 C77 H771 121.2 no
C78 C77 H771 120.8 no
C77 C78 C79 120.9(3) yes
C77 C78 C81 120.3(3) yes
C79 C78 C81 118.8(3) yes
C74 C79 C78 122.4(3) yes
C74 C79 H791 118.9 no
C78 C79 H791 118.7 no
C76 C80 F29 112.1(3) yes
C76 C80 F28 112.1(3) yes
F29 C80 F28 105.5(3) yes
C76 C80 F30 113.8(3) yes
F29 C80 F30 105.6(3) yes
F28 C80 F30 107.2(3) yes
C78 C81 F32 111.8(3) yes
C78 C81 F31 113.4(3) yes
F32 C81 F31 106.2(3) yes
C78 C81 F33 112.7(3) yes
F32 C81 F33 105.4(3) yes
F31 C81 F33 106.8(3) yes
Cl1 C91 Cl2 114.3(4) yes
Cl1 C91 H911 106.2 no
Cl2 C91 H911 105.2 no
Cl1 C91 H912 107.4 no
Cl2 C91 H912 110.8 no
H911 C91 H912 113.0 no
C74 B1 C59 107.1(2) yes
C74 B1 C51 112.1(2) yes
C59 B1 C51 111.8(2) yes
C74 B1 C66 110.6(2) yes
C59 B1 C66 111.3(2) yes
C51 B1 C66 104.0(2) yes
C3 Rh1 C2 36.36(12) yes
C3 Rh1 C1 66.71(12) yes
C2 Rh1 C1 37.43(13) yes
C3 Rh1 S1 108.57(9) yes
C2 Rh1 S1 91.51(9) yes
C1 Rh1 S1 101.62(9) yes
C3 Rh1 P2 86.61(9) yes
C2 Rh1 P2 120.27(9) yes
C1 Rh1 P2 152.23(9) yes
S1 Rh1 P2 93.86(3) yes
C3 Rh1 O1 83.88(10) yes
C2 Rh1 O1 101.89(10) yes
C1 Rh1 O1 88.07(10) yes
S1 Rh1 O1 166.44(6) yes
P2 Rh1 O1 81.25(5) yes
C3 Rh1 P1 155.94(9) yes
C2 Rh1 P1 130.05(9) yes
C1 Rh1 P1 93.90(9) yes
S1 Rh1 P1 88.58(3) yes
P2 Rh1 P1 109.54(3) yes
O1 Rh1 P1 81.25(5) yes
C4 S1 Rh1 109.09(11) yes
C31 P2 C25 104.55(13) yes
C31 P2 C11 107.35(14) yes
C25 P2 C11 102.55(13) yes
C31 P2 Rh1 113.11(10) yes
C25 P2 Rh1 126.21(10) yes
C11 P2 Rh1 101.24(9) yes
Rh1 O1 C10 119.25(16) yes
Rh1 O1 C20 117.27(16) yes
C10 O1 C20 112.5(2) yes
C21 P1 C37 105.94(14) yes
C21 P1 C43 104.61(15) yes
C37 P1 C43 104.46(15) yes
C21 P1 Rh1 100.27(10) yes
C37 P1 Rh1 119.11(10) yes
C43 P1 Rh1 120.52(11) yes
C61 C82 F131 112.98(5) yes
C61 C82 F151 113.00(5) yes
F131 C82 F151 105.69(6) yes
C61 C82 F140 113.04(5) yes
F131 C82 F140 105.73(6) yes
F151 C82 F140 105.73(6) yes
C61 C82 F130 112.98(5) yes
C61 C82 F150 113.03(5) yes
F130 C82 F150 105.80(6) yes
C61 C82 F141 112.96(5) yes
F130 C82 F141 105.71(6) yes
F150 C82 F141 105.69(6) yes

loop_
_geom_bond_atom_site_label_1
_geom_bond_atom_site_label_2
_geom_bond_distance
_geom_bond_publ_flag
F10 C65 1.332(5) yes
F11 C65 1.330(5) yes
F12 C65 1.330(5) yes
F16 C57 1.323(4) yes
F17 C57 1.331(5) yes
F18 C57 1.325(4) yes
F19 C58 1.333(5) yes
F20 C58 1.341(5) yes
F21 C58 1.299(4) yes
F28 C80 1.330(4) yes
F29 C80 1.339(4) yes
F30 C80 1.319(4) yes
F31 C81 1.330(4) yes
F32 C81 1.336(4) yes
F33 C81 1.325(4) yes
C1 C2 1.408(5) yes
C1 Rh1 2.190(3) yes
C1 H11 0.970 no
C1 H12 0.965 no
C2 C3 1.388(5) yes
C2 Rh1 2.197(3) yes
C2 H21 0.977 no
C3 Rh1 2.249(3) yes
C3 H31 0.970 no
C3 H32 0.960 no
C4 C5 1.401(6) yes
C4 C9 1.371(6) yes
C4 S1 1.772(4) yes
C5 C6 1.390(7) yes
C5 H51 0.946 no
C6 C7 1.358(9) yes
C6 H61 0.941 no
C7 C8 1.370(10) yes
C7 H71 0.931 no
C8 C9 1.399(7) yes
C8 H81 0.924 no
C9 H91 0.941 no
C10 C11 1.381(4) yes
C10 C15 1.395(4) yes
C10 O1 1.418(3) yes
C11 C12 1.405(4) yes
C11 P2 1.824(3) yes
C12 C13 1.382(5) yes
C12 H121 0.939 no
C13 C14 1.389(5) yes
C13 H131 0.937 no
C14 C15 1.387(4) yes
C14 H141 0.936 no
C15 C16 1.532(4) yes
C16 C17 1.540(4) yes
C16 C18 1.527(4) yes
C16 C19 1.530(4) yes
C17 H171 0.951 no
C17 H173 0.973 no
C17 H172 0.964 no
C18 H181 0.955 no
C18 H182 0.971 no
C18 H183 0.954 no
C19 C20 1.390(4) yes
C19 C24 1.389(4) yes
C20 C21 1.386(4) yes
C20 O1 1.408(3) yes
C21 C22 1.401(4) yes
C21 P1 1.825(3) yes
C22 C23 1.387(5) yes
C22 H221 0.931 no
C23 C24 1.395(5) yes
C23 H231 0.939 no
C24 H241 0.936 no
C25 C26 1.394(4) yes
C25 C30 1.394(4) yes
C25 P2 1.825(3) yes
C26 C27 1.388(5) yes
C26 H261 0.937 no
C27 C28 1.375(6) yes
C27 H271 0.944 no
C28 C29 1.386(5) yes
C28 H281 0.934 no
C29 C30 1.379(5) yes
C29 H291 0.932 no
C30 H301 0.933 no
C31 C32 1.396(5) yes
C31 C36 1.398(4) yes
C31 P2 1.827(3) yes
C32 C33 1.387(5) yes
C32 H321 0.933 no
C33 C34 1.386(5) yes
C33 H331 0.934 no
C34 C35 1.378(5) yes
C34 H341 0.941 no
C35 C36 1.387(5) yes
C35 H351 0.932 no
C36 H361 0.937 no
C37 C38 1.399(5) yes
C37 C42 1.391(5) yes
C37 P1 1.824(3) yes
C38 C39 1.392(5) yes
C38 H381 0.932 no
C39 C40 1.376(6) yes
C39 H391 0.943 no
C40 C41 1.382(6) yes
C40 H401 0.930 no
C41 C42 1.395(5) yes
C41 H411 0.941 no
C42 H421 0.959 no
C43 C44 1.396(5) yes
C43 C48 1.389(5) yes
C43 P1 1.823(3) yes
C44 C45 1.398(6) yes
C44 H441 0.944 no
C45 C46 1.366(8) yes
C45 H451 0.935 no
C46 C47 1.379(7) yes
C46 H461 0.929 no
C47 C48 1.388(5) yes
C47 H471 0.940 no
C48 H481 0.930 no
C51 C52 1.406(4) yes
C51 C56 1.399(4) yes
C51 B1 1.643(4) yes
C52 C53 1.392(4) yes
C52 H521 0.947 no
C53 C54 1.385(5) yes
C53 C57 1.498(4) yes
C54 C55 1.389(4) yes
C54 H541 0.935 no
C55 C56 1.393(4) yes
C55 C58 1.492(4) yes
C56 H561 0.953 no
C59 C60 1.399(4) yes
C59 C64 1.401(4) yes
C59 B1 1.643(4) yes
C60 C61 1.393(4) yes
C60 H601 0.932 no
C61 C62 1.374(5) yes
C61 C82 1.508(3) yes
C62 C63 1.393(5) yes
C62 H621 0.933 no
C63 C64 1.394(5) yes
C63 C65 1.490(5) yes
C64 H641 0.944 no
C66 C67 1.396(4) yes
C66 C71 1.402(4) yes
C66 B1 1.643(4) yes
C67 C68 1.397(4) yes
C67 H671 0.947 no
C68 C69 1.375(5) yes
C68 C72 1.499(3) yes
C69 C70 1.382(4) yes
C69 H691 0.945 no
C70 C71 1.398(4) yes
C70 C73 1.504(3) yes
C71 H711 0.941 no
C72 F231 1.326(5) yes
C72 F241 1.325(5) yes
C72 F220 1.311(5) yes
C72 F230 1.314(5) yes
C72 F240 1.327(5) yes
C72 F221 1.320(5) yes
C73 F251 1.308(6) yes
C73 F271 1.300(6) yes
C73 F260 1.306(6) yes
C73 F250 1.298(4) yes
C73 F270 1.305(4) yes
C73 F261 1.317(3) yes
C74 C75 1.403(4) yes
C74 C79 1.398(4) yes
C74 B1 1.649(4) yes
C75 C76 1.395(4) yes
C75 H751 0.928 no
C76 C77 1.389(4) yes
C76 C80 1.501(4) yes
C77 C78 1.388(4) yes
C77 H771 0.928 no
C78 C79 1.395(4) yes
C78 C81 1.500(4) yes
C79 H791 0.935 no
C91 Cl1 1.749(8) yes
C91 Cl2 1.741(8) yes
C91 H911 0.973 no
C91 H912 0.982 no
Rh1 S1 2.3393(8) yes
Rh1 P2 2.3337(7) yes
Rh1 O1 2.200(2) yes
Rh1 P1 2.2847(7) yes
C82 F131 1.303(5) yes
C82 F151 1.311(6) yes
C82 F140 1.292(6) yes
C82 F130 1.304(4) yes
C82 F150 1.293(4) yes
C82 F141 1.299(3) yes
